data_4124570
loop_
_publ_author_name
'Curado, Natalia'
'Carrasco, Mario'
'\'Alvarez, Eleuterio'
'Maya, Celia'
'Peloso, Riccardo'
'Rodr\'iguez, Amor'
'L\'opez-Serrano, Joaqu\'in'
'Carmona, Ernesto'

_publ_section_title
;
 Lithium Di- and Trimethyl Dimolybdenum(II) Complexes with Mo-Mo Quadruple
 Bonds and Bridging Methyl Groups.
;
_journal_issue 38
_journal_name_full 'Journal of the American Chemical Society'
_journal_page_first 12378
_journal_page_last 12387
_journal_paper_doi 10.1021/jacs.5b07899
_journal_volume 137
_journal_year 2015
_chemical_formula_moiety 'C53 H79 Mo2 N4, C16 H32 Li O4'
_chemical_formula_sum 'C69 H111 Li Mo2 N4 O4'
_chemical_formula_weight 1259.44
_chemical_name_systematic
; 
 ? 
;
_space_group_IT_number 15
_symmetry_cell_setting monoclinic
_symmetry_space_group_name_Hall '-C 2yc'
_symmetry_space_group_name_H-M 'C 1 2/c 1'
_atom_sites_solution_hydrogens geom
_atom_sites_solution_primary direct
_atom_sites_solution_secondary difmap
_audit_creation_method SHELXL-97
_cell_angle_alpha 90.00
_cell_angle_beta 114.1710(10)
_cell_angle_gamma 90.00
_cell_formula_units_Z 8
_cell_length_a 45.402(3)
_cell_length_b 12.1781(9)
_cell_length_c 27.374(2)
_cell_measurement_reflns_used 5381
_cell_measurement_temperature 173(2)
_cell_measurement_theta_max 21.42
_cell_measurement_theta_min 2.23
_cell_volume 13808.4(17)
_computing_cell_refinement 'Bruker SMART'
_computing_data_collection 'Bruker SMART'
_computing_data_reduction 'Bruker SAINT'
_computing_molecular_graphics 'Bruker SHELXTL'
_computing_publication_material 'Bruker SHELXTL'
_computing_structure_refinement 'SHELXL-97 (Sheldrick, 2008)'
_computing_structure_solution 'SHELXS-97 (Sheldrick, 2008)'
_diffrn_ambient_temperature 173(2)
_diffrn_measured_fraction_theta_full 0.964
_diffrn_measured_fraction_theta_max 0.964
_diffrn_measurement_device_type 'CCD area detector'
_diffrn_measurement_method 'phi and omega scans'
_diffrn_radiation_monochromator graphite
_diffrn_radiation_source 'fine-focus sealed tube'
_diffrn_radiation_type MoK\a
_diffrn_radiation_wavelength 0.71073
_diffrn_reflns_av_R_equivalents 0.0970
_diffrn_reflns_av_sigmaI/netI 0.0841
_diffrn_reflns_limit_h_max 51
_diffrn_reflns_limit_h_min -52
_diffrn_reflns_limit_k_max 13
_diffrn_reflns_limit_k_min -15
_diffrn_reflns_limit_l_max 33
_diffrn_reflns_limit_l_min -34
_diffrn_reflns_number 60299
_diffrn_reflns_theta_full 26.40
_diffrn_reflns_theta_max 26.40
_diffrn_reflns_theta_min 1.52
_exptl_absorpt_coefficient_mu 0.410
_exptl_absorpt_correction_T_max 0.928
_exptl_absorpt_correction_T_min 0.923
_exptl_absorpt_correction_type multi-scan
_exptl_absorpt_process_details
; 
 SADABS, Bruker (2006). APEX 2. Version 2.1. Bruker Analytical
 X-ray Solutions, Madison, Wisconsin, USA. 
;
_exptl_crystal_colour red
_exptl_crystal_density_diffrn 1.212
_exptl_crystal_density_method 'not measured'
_exptl_crystal_description plate
_exptl_crystal_F_000 5376.0
_exptl_crystal_size_max 0.16
_exptl_crystal_size_mid 0.16
_exptl_crystal_size_min 0.15
_refine_diff_density_max 0.564
_refine_diff_density_min -1.132
_refine_diff_density_rms 0.130
_refine_ls_extinction_method none
_refine_ls_goodness_of_fit_ref 1.138
_refine_ls_hydrogen_treatment mixed
_refine_ls_matrix_type full
_refine_ls_number_parameters 820
_refine_ls_number_reflns 13662
_refine_ls_number_restraints 16
_refine_ls_restrained_S_all 1.138
_refine_ls_R_factor_all 0.1338
_refine_ls_R_factor_gt 0.0783
_refine_ls_shift/su_max 0.003
_refine_ls_shift/su_mean 0.000
_refine_ls_structure_factor_coef Fsqd
_refine_ls_weighting_details 'calc w=1/[\s^2^(Fo^2^)+(0.0757P)^2^+49.0653P] where P=(Fo^2^+2Fc^2^)/3'
_refine_ls_weighting_scheme calc
_refine_ls_wR_factor_gt 0.1748
_refine_ls_wR_factor_ref 0.2047
_reflns_number_gt 8666
_reflns_number_total 13662
_reflns_threshold_expression >2sigma(I)
_cod_data_source_file ja5b07899_si_002.cif
_cod_data_source_block 4c
_cod_depositor_comments
;
The following automatic conversions were performed:

'_symmetry_cell_setting' value 'Monoclinic' changed to 'monoclinic'
according to
/usr/data/users/saulius/crontab/automatic-downloads/current/ACS/lib/dictionaries/cif_core.dic
dictionary named 'cif_core.dic' version 2.4.2 from 2011-04-26.

Automatic conversion script
Id: cif_fix_values 3271 2015-04-21 07:52:19Z andrius 
;
_cod_original_cell_volume 13808.5(17)
_cod_original_sg_symbol_H-M 'C 2/c'
_cod_database_code 4124570

loop_
_symmetry_equiv_pos_as_xyz
'x, y, z'
'-x, y, -z+1/2'
'x+1/2, y+1/2, z'
'-x+1/2, y+1/2, -z+1/2'
'-x, -y, -z'
'x, -y, z-1/2'
'-x+1/2, -y+1/2, -z'
'x+1/2, -y+1/2, z-1/2'

loop_
_atom_site_label
_atom_site_type_symbol
_atom_site_fract_x
_atom_site_fract_y
_atom_site_fract_z
_atom_site_U_iso_or_equiv
_atom_site_adp_type
_atom_site_occupancy
_atom_site_symmetry_multiplicity
_atom_site_calc_flag
_atom_site_refinement_flags
_atom_site_disorder_assembly
_atom_site_disorder_group
Mo1 Mo 0.004999(15) 0.01939(4) 0.03970(2) 0.04642(18) Uani 1 1 d . . .
N1 N 0.02011(11) -0.1461(4) 0.06637(17) 0.0400(12) Uani 1 1 d . . .
N2 N -0.00558(12) 0.1925(4) 0.02204(18) 0.0401(12) Uani 1 1 d . . .
C1B C -0.0453(3) -0.0283(11) -0.0016(5) 0.044(3) Uani 0.50 1 d PD . 1
H1B1 H -0.050(3) -0.046(8) -0.0388(15) 0.065 Uiso 0.50 1 d PD A 1
H1B2 H -0.060(2) 0.030(6) -0.001(4) 0.065 Uiso 0.50 1 d PD B 1
H1B3 H -0.049(3) -0.094(5) 0.016(4) 0.065 Uiso 0.50 1 d PD C 1
C1T C 0.0589(3) 0.0754(10) 0.0966(5) 0.047(3) Uani 0.50 1 d P . 1
H1T1 H 0.0680 0.0243 0.1268 0.070 Uiso 0.50 1 calc PR . 1
H1T2 H 0.0585 0.1496 0.1102 0.070 Uiso 0.50 1 calc PR . 1
H1T3 H 0.0723 0.0750 0.0762 0.070 Uiso 0.50 1 calc PR . 1
C2T C -0.0480(3) -0.0097(11) 0.0364(5) 0.052(3) Uani 0.50 1 d P . 2
H2T1 H -0.0637 0.0338 0.0072 0.078 Uiso 0.50 1 calc PR . 2
H2T2 H -0.0484 0.0129 0.0704 0.078 Uiso 0.50 1 calc PR . 2
H2T3 H -0.0536 -0.0877 0.0302 0.078 Uiso 0.50 1 calc PR . 2
C1 C 0.03739(15) -0.1829(5) 0.1209(2) 0.0412(14) Uani 1 1 d . . .
C2 C 0.07137(17) -0.1959(6) 0.1425(3) 0.0557(18) Uani 1 1 d . . .
C3 C 0.08681(19) -0.2263(8) 0.1967(3) 0.076(2) Uani 1 1 d . . .
H3 H 0.1096 -0.2345 0.2123 0.091 Uiso 1 1 calc R . .
C4 C 0.0702(2) -0.2443(8) 0.2277(3) 0.088(3) Uani 1 1 d . . .
H4 H 0.0813 -0.2640 0.2643 0.105 Uiso 1 1 calc R . .
C5 C 0.0378(2) -0.2338(7) 0.2058(3) 0.068(2) Uani 1 1 d . . .
H5 H 0.0264 -0.2474 0.2276 0.081 Uiso 1 1 calc R . .
C6 C 0.02036(17) -0.2039(5) 0.1526(2) 0.0493(16) Uani 1 1 d . . .
C7 C 0.09104(17) -0.1793(6) 0.1103(3) 0.0610(19) Uani 1 1 d . . .
H7 H 0.0767 -0.1480 0.0747 0.073 Uiso 1 1 calc R . .
C8 C 0.1190(3) -0.1019(14) 0.1373(5) 0.188(8) Uani 1 1 d . . .
H8A H 0.1110 -0.0322 0.1450 0.281 Uiso 1 1 calc R . .
H8B H 0.1300 -0.0887 0.1136 0.281 Uiso 1 1 calc R . .
H8C H 0.1342 -0.1347 0.1709 0.281 Uiso 1 1 calc R . .
C9 C 0.1047(3) -0.2888(10) 0.1013(4) 0.125(4) Uani 1 1 d . . .
H9A H 0.1149 -0.3280 0.1354 0.188 Uiso 1 1 calc R . .
H9B H 0.1208 -0.2749 0.0868 0.188 Uiso 1 1 calc R . .
H9C H 0.0872 -0.3336 0.0759 0.188 Uiso 1 1 calc R . .
C10 C -0.01618(17) -0.1936(6) 0.1313(3) 0.0556(17) Uani 1 1 d . . .
H10 H -0.0251 -0.1803 0.0918 0.067 Uiso 1 1 calc R . .
C11 C -0.0248(2) -0.0958(8) 0.1579(5) 0.112(4) Uani 1 1 d . . .
H11A H -0.0162 -0.1079 0.1967 0.168 Uiso 1 1 calc R . .
H11B H -0.0483 -0.0880 0.1436 0.168 Uiso 1 1 calc R . .
H11C H -0.0153 -0.0288 0.1506 0.168 Uiso 1 1 calc R . .
C12 C -0.0322(2) -0.2967(7) 0.1416(3) 0.086(3) Uani 1 1 d . . .
H12A H -0.0269 -0.3602 0.1246 0.129 Uiso 1 1 calc R . .
H12B H -0.0556 -0.2865 0.1265 0.129 Uiso 1 1 calc R . .
H12C H -0.0242 -0.3094 0.1803 0.129 Uiso 1 1 calc R . .
C13 C 0.01673(14) -0.2199(5) 0.0290(2) 0.0394(14) Uani 1 1 d . . .
H13 H 0.0224 -0.2941 0.0391 0.047 Uiso 1 1 calc R . .
C14 C 0.00337(16) 0.2822(5) 0.0601(2) 0.0426(15) Uani 1 1 d . . .
C15 C -0.0151(2) 0.3027(6) 0.0898(3) 0.064(2) Uani 1 1 d . . .
C16 C -0.0061(2) 0.3899(6) 0.1257(3) 0.074(2) Uani 1 1 d . . .
H16 H -0.0186 0.4062 0.1454 0.088 Uiso 1 1 calc R . .
C17 C 0.0203(2) 0.4527(7) 0.1334(3) 0.081(3) Uani 1 1 d . . .
H17 H 0.0265 0.5098 0.1593 0.097 Uiso 1 1 calc R . .
C18 C 0.03763(18) 0.4342(6) 0.1044(3) 0.063(2) Uani 1 1 d . . .
H18 H 0.0557 0.4798 0.1097 0.076 Uiso 1 1 calc R . .
C19 C 0.02964(16) 0.3483(5) 0.0660(2) 0.0489(16) Uani 1 1 d . . .
C20 C -0.0465(2) 0.2414(7) 0.0796(4) 0.086(3) Uani 1 1 d . . .
H20 H -0.0470 0.1736 0.0587 0.104 Uiso 1 1 calc R . .
C21 C -0.0489(3) 0.2067(8) 0.1315(4) 0.102(3) Uani 1 1 d . . .
H21A H -0.0283 0.1746 0.1559 0.152 Uiso 1 1 calc R . .
H21B H -0.0661 0.1521 0.1234 0.152 Uiso 1 1 calc R . .
H21C H -0.0538 0.2710 0.1484 0.152 Uiso 1 1 calc R . .
C22 C -0.0752(2) 0.3093(13) 0.0472(5) 0.170(7) Uani 1 1 d . . .
H22A H -0.0740 0.3798 0.0652 0.256 Uiso 1 1 calc R . .
H22B H -0.0949 0.2705 0.0435 0.256 Uiso 1 1 calc R . .
H22C H -0.0755 0.3222 0.0117 0.256 Uiso 1 1 calc R . .
C23 C 0.05021(16) 0.3303(6) 0.0354(3) 0.0564(18) Uani 1 1 d . . .
H23 H 0.0437 0.2594 0.0153 0.068 Uiso 1 1 calc R . .
C24 C 0.0451(2) 0.4237(7) -0.0050(3) 0.093(3) Uani 1 1 d . . .
H24A H 0.0225 0.4246 -0.0309 0.139 Uiso 1 1 calc R . .
H24B H 0.0591 0.4120 -0.0239 0.139 Uiso 1 1 calc R . .
H24C H 0.0505 0.4940 0.0140 0.139 Uiso 1 1 calc R . .
C25 C 0.0858(2) 0.3239(11) 0.0730(4) 0.125(5) Uani 1 1 d . . .
H25A H 0.0932 0.3963 0.0889 0.187 Uiso 1 1 calc R . .
H25B H 0.0983 0.3005 0.0530 0.187 Uiso 1 1 calc R . .
H25C H 0.0887 0.2707 0.1015 0.187 Uiso 1 1 calc R . .
Mo2 Mo 0.237043(15) 0.81696(5) 0.47795(2) 0.05094(19) Uani 1 1 d . . .
N3 N 0.26259(11) 0.8176(4) 0.42668(18) 0.0361(11) Uani 1 1 d . . .
N4 N 0.21045(11) 0.8359(4) 0.52720(18) 0.0387(11) Uani 1 1 d . . .
C2B C 0.2140(4) 0.6613(12) 0.4482(6) 0.059(4) Uani 0.50 1 d PD . 1
H2B1 H 0.1919(11) 0.660(11) 0.447(4) 0.089 Uiso 0.50 1 d PD D 1
H2B2 H 0.227(2) 0.603(8) 0.473(4) 0.089 Uiso 0.50 1 d PD E 1
H2B3 H 0.213(3) 0.646(10) 0.413(2) 0.089 Uiso 0.50 1 d PD F 1
C3T C 0.2607(4) 0.9950(11) 0.5119(6) 0.061(4) Uani 0.50 1 d P . 1
H3T1 H 0.2453 1.0389 0.5205 0.092 Uiso 0.50 1 calc PR . 1
H3T2 H 0.2656 1.0330 0.4847 0.092 Uiso 0.50 1 calc PR . 1
H3T3 H 0.2805 0.9849 0.5443 0.092 Uiso 0.50 1 calc PR . 1
C4T C 0.1916(3) 0.7143(13) 0.4105(5) 0.058(4) Uani 0.50 1 d P . 2
H4T1 H 0.1995 0.6692 0.3888 0.087 Uiso 0.50 1 calc PR . 2
H4T2 H 0.1754 0.7661 0.3873 0.087 Uiso 0.50 1 calc PR . 2
H4T3 H 0.1818 0.6667 0.4287 0.087 Uiso 0.50 1 calc PR . 2
C26 C 0.26098(16) 0.8998(5) 0.3878(2) 0.0435(15) Uani 1 1 d . . .
C27 C 0.23625(18) 0.8973(6) 0.3368(3) 0.0586(19) Uani 1 1 d . . .
C28 C 0.2344(2) 0.9811(8) 0.3005(3) 0.078(3) Uani 1 1 d . . .
H28 H 0.2174 0.9807 0.2657 0.093 Uiso 1 1 calc R . .
C29 C 0.2567(3) 1.0625(9) 0.3146(4) 0.096(3) Uani 1 1 d . . .
H29 H 0.2549 1.1191 0.2897 0.115 Uiso 1 1 calc R . .
C30 C 0.2816(2) 1.0649(7) 0.3640(4) 0.080(3) Uani 1 1 d . . .
H30 H 0.2971 1.1224 0.3732 0.096 Uiso 1 1 calc R . .
C31 C 0.28435(17) 0.9821(6) 0.4010(3) 0.0537(17) Uani 1 1 d . . .
C32 C 0.2115(2) 0.8059(7) 0.3178(3) 0.081(3) Uani 1 1 d . . .
H32 H 0.2170 0.7498 0.3469 0.097 Uiso 1 1 calc R . .
C33 C 0.1773(2) 0.8463(11) 0.3037(6) 0.153(6) Uani 1 1 d . . .
H33A H 0.1740 0.8570 0.3366 0.230 Uiso 1 1 calc R . .
H33B H 0.1618 0.7919 0.2810 0.230 Uiso 1 1 calc R . .
H33C H 0.1740 0.9162 0.2844 0.230 Uiso 1 1 calc R . .
C34 C 0.2110(4) 0.7499(10) 0.2677(5) 0.163(6) Uani 1 1 d . . .
H34A H 0.2051 0.8036 0.2385 0.244 Uiso 1 1 calc R . .
H34B H 0.1951 0.6903 0.2572 0.244 Uiso 1 1 calc R . .
H34C H 0.2324 0.7199 0.2750 0.244 Uiso 1 1 calc R . .
C35 C 0.31345(19) 0.9878(6) 0.4550(3) 0.072(2) Uani 1 1 d . . .
H35 H 0.3108 0.9294 0.4785 0.086 Uiso 1 1 calc R . .
C36 C 0.3168(4) 1.0949(9) 0.4830(6) 0.216(10) Uani 1 1 d . . .
H36A H 0.3150 1.1550 0.4581 0.325 Uiso 1 1 calc R . .
H36B H 0.3379 1.0984 0.5134 0.325 Uiso 1 1 calc R . .
H36C H 0.2997 1.1020 0.4958 0.325 Uiso 1 1 calc R . .
C37 C 0.3447(2) 0.9653(12) 0.4492(6) 0.156(6) Uani 1 1 d . . .
H37A H 0.3469 1.0170 0.4234 0.234 Uiso 1 1 calc R . .
H37B H 0.3445 0.8900 0.4364 0.234 Uiso 1 1 calc R . .
H37C H 0.3630 0.9744 0.4840 0.234 Uiso 1 1 calc R . .
C38 C 0.28408(14) 0.7388(5) 0.4350(2) 0.0365(13) Uani 1 1 d . . .
H38 H 0.2959 0.7356 0.4133 0.044 Uiso 1 1 calc R . .
C39 C 0.19044(16) 0.9262(5) 0.5275(3) 0.0448(15) Uani 1 1 d . . .
C40 C 0.2028(2) 1.0098(5) 0.5658(3) 0.0611(19) Uani 1 1 d . . .
C41 C 0.1834(2) 1.0977(7) 0.5656(4) 0.081(3) Uani 1 1 d . . .
H41 H 0.1919 1.1539 0.5917 0.098 Uiso 1 1 calc R . .
C42 C 0.1523(3) 1.1045(7) 0.5286(4) 0.088(3) Uani 1 1 d . . .
H42 H 0.1394 1.1651 0.5293 0.106 Uiso 1 1 calc R . .
C43 C 0.1396(2) 1.0256(8) 0.4906(4) 0.083(3) Uani 1 1 d . . .
H43 H 0.1180 1.0320 0.4649 0.099 Uiso 1 1 calc R . .
C44 C 0.15853(16) 0.9334(6) 0.4890(3) 0.0573(18) Uani 1 1 d . . .
C45 C 0.2368(2) 1.0091(7) 0.6083(4) 0.084(3) Uani 1 1 d . . .
H45 H 0.2481 0.9453 0.6004 0.101 Uiso 1 1 calc R . .
C46 C 0.2387(3) 0.9926(13) 0.6634(4) 0.177(7) Uani 1 1 d . . .
H46A H 0.2338 1.0619 0.6767 0.266 Uiso 1 1 calc R . .
H46B H 0.2605 0.9684 0.6871 0.266 Uiso 1 1 calc R . .
H46C H 0.2230 0.9366 0.6626 0.266 Uiso 1 1 calc R . .
C47 C 0.2565(3) 1.1148(10) 0.6076(8) 0.233(11) Uani 1 1 d . . .
H47A H 0.2474 1.1784 0.6185 0.350 Uiso 1 1 calc R . .
H47B H 0.2552 1.1266 0.5714 0.350 Uiso 1 1 calc R . .
H47C H 0.2791 1.1053 0.6326 0.350 Uiso 1 1 calc R . .
C48 C 0.14316(19) 0.8428(7) 0.4496(4) 0.078(2) Uani 1 1 d . . .
H48 H 0.1609 0.7944 0.4492 0.094 Uiso 1 1 calc R . .
C49 C 0.1217(3) 0.7735(10) 0.4677(5) 0.158(6) Uani 1 1 d . . .
H49A H 0.1347 0.7418 0.5029 0.237 Uiso 1 1 calc R . .
H49B H 0.1120 0.7144 0.4418 0.237 Uiso 1 1 calc R . .
H49C H 0.1047 0.8196 0.4700 0.237 Uiso 1 1 calc R . .
C50 C 0.1243(2) 0.8842(8) 0.3926(4) 0.095(3) Uani 1 1 d . . .
H50A H 0.1063 0.9302 0.3915 0.143 Uiso 1 1 calc R . .
H50B H 0.1159 0.8215 0.3684 0.143 Uiso 1 1 calc R . .
H50C H 0.1386 0.9276 0.3814 0.143 Uiso 1 1 calc R . .
Li1 Li 0.3662(4) 0.2201(13) 0.7172(6) 0.087(4) Uani 1 1 d . . .
O1A O 0.40289(15) 0.3121(5) 0.7455(2) 0.0908(19) Uani 0.65(2) 1 d P G 1
C51A C 0.4365(4) 0.2715(16) 0.7787(10) 0.133(10) Uani 0.65(2) 1 d P G 1
H51A H 0.4386 0.2520 0.8151 0.160 Uiso 0.65(2) 1 calc PR G 1
H51B H 0.4411 0.2051 0.7621 0.160 Uiso 0.65(2) 1 calc PR G 1
C52A C 0.4578(7) 0.353(3) 0.7817(14) 0.164(14) Uani 0.65(2) 1 d P G 1
H52A H 0.4701 0.3745 0.8195 0.196 Uiso 0.65(2) 1 calc PR G 1
H52B H 0.4734 0.3255 0.7676 0.196 Uiso 0.65(2) 1 calc PR G 1
C53A C 0.4426(16) 0.435(4) 0.755(2) 0.16(3) Uani 0.65(2) 1 d P G 1
H53A H 0.4502 0.4510 0.7261 0.191 Uiso 0.65(2) 1 calc PR G 1
H53B H 0.4471 0.5003 0.7781 0.191 Uiso 0.65(2) 1 calc PR G 1
C54A C 0.4082(3) 0.4136(10) 0.7305(5) 0.140(5) Uani 0.65(2) 1 d P G 1
H54A H 0.3967 0.4693 0.7425 0.168 Uiso 0.65(2) 1 calc PR G 1
H54B H 0.3999 0.4175 0.6910 0.168 Uiso 0.65(2) 1 calc PR G 1
O1B O 0.40289(15) 0.3121(5) 0.7455(2) 0.0908(19) Uani 0.35(2) 1 d P G 2
C51B C 0.4204(8) 0.320(3) 0.8036(12) 0.100(11) Uiso 0.35(2) 1 d P G 2
H51C H 0.4289 0.2468 0.8191 0.120 Uiso 0.35(2) 1 calc PR G 2
H51D H 0.4062 0.3475 0.8202 0.120 Uiso 0.35(2) 1 calc PR G 2
C52B C 0.4471(7) 0.397(2) 0.8122(10) 0.079(9) Uiso 0.35(2) 1 d P G 2
H52C H 0.4683 0.3594 0.8266 0.095 Uiso 0.35(2) 1 calc PR G 2
H52D H 0.4475 0.4574 0.8367 0.095 Uiso 0.35(2) 1 calc PR G 2
C53B C 0.438(3) 0.440(9) 0.754(4) 0.17(5) Uiso 0.35(2) 1 d P G 2
H53C H 0.4409 0.5203 0.7531 0.209 Uiso 0.35(2) 1 calc PR G 2
H53D H 0.4509 0.4030 0.7369 0.209 Uiso 0.35(2) 1 calc PR G 2
C54B C 0.4082(3) 0.4136(10) 0.7305(5) 0.140(5) Uani 0.35(2) 1 d P G 2
H54C H 0.4013 0.4151 0.6912 0.168 Uiso 0.35(2) 1 calc PR G 2
H54D H 0.3950 0.4679 0.7397 0.168 Uiso 0.35(2) 1 calc PR G 2
O2 O 0.33606(15) 0.2809(5) 0.6523(2) 0.0869(17) Uani 1 1 d . G .
C55 C 0.3373(3) 0.2861(13) 0.6024(5) 0.159(6) Uani 1 1 d . . .
H55A H 0.3432 0.2135 0.5927 0.191 Uiso 1 1 calc R G .
H55B H 0.3537 0.3403 0.6030 0.191 Uiso 1 1 calc R . .
C56 C 0.3042(3) 0.3200(9) 0.5620(4) 0.121(4) Uani 1 1 d . G .
H56A H 0.3052 0.3579 0.5307 0.145 Uiso 1 1 calc R . .
H56B H 0.2892 0.2570 0.5497 0.145 Uiso 1 1 calc R . .
C57 C 0.2959(3) 0.3934(9) 0.5953(5) 0.122(4) Uani 1 1 d . . .
H57A H 0.2722 0.3976 0.5828 0.147 Uiso 1 1 calc R G .
H57B H 0.3042 0.4679 0.5939 0.147 Uiso 1 1 calc R . .
C58 C 0.3106(3) 0.3505(9) 0.6505(4) 0.108(3) Uani 1 1 d . G .
H58A H 0.3191 0.4113 0.6765 0.130 Uiso 1 1 calc R . .
H58B H 0.2946 0.3088 0.6589 0.130 Uiso 1 1 calc R . .
O3A O 0.3482(3) 0.2376(12) 0.7720(4) 0.087(4) Uani 0.602(13) 1 d P G 1
C59A C 0.3512(3) 0.3339(12) 0.8046(5) 0.074(4) Uani 0.602(13) 1 d P G 1
H59A H 0.3416 0.3983 0.7815 0.089 Uiso 0.602(13) 1 calc PR G 1
H59B H 0.3743 0.3496 0.8267 0.089 Uiso 0.602(13) 1 calc PR G 1
C60A C 0.3344(4) 0.3123(16) 0.8387(7) 0.098(6) Uani 0.602(13) 1 d P G 1
H60A H 0.3252 0.3802 0.8465 0.117 Uiso 0.602(13) 1 calc PR G 1
H60B H 0.3487 0.2771 0.8728 0.117 Uiso 0.602(13) 1 calc PR G 1
C61A C 0.3086(5) 0.235(3) 0.8041(9) 0.149(11) Uani 0.602(13) 1 d P G 1
H61A H 0.3018 0.1866 0.8265 0.179 Uiso 0.602(13) 1 calc PR G 1
H61B H 0.2896 0.2772 0.7798 0.179 Uiso 0.602(13) 1 calc PR G 1
C62A C 0.3214(7) 0.174(3) 0.7747(9) 0.154(13) Uani 0.602(13) 1 d P G 1
H62A H 0.3047 0.1601 0.7383 0.185 Uiso 0.602(13) 1 calc PR G 1
H62B H 0.3293 0.1023 0.7924 0.185 Uiso 0.602(13) 1 calc PR G 1
O3B O 0.3450(6) 0.168(3) 0.7603(10) 0.131(10) Uiso 0.398(13) 1 d P G 2
C59B C 0.3326(15) 0.234(5) 0.782(2) 0.15(2) Uiso 0.398(13) 1 d P G 2
H59C H 0.3131 0.2699 0.7549 0.185 Uiso 0.398(13) 1 calc PR G 2
H59D H 0.3482 0.2921 0.8022 0.185 Uiso 0.398(13) 1 calc PR G 2
C60B C 0.3237(13) 0.163(4) 0.820(2) 0.167(18) Uiso 0.398(13) 1 d P G 2
H60C H 0.3006 0.1689 0.8133 0.201 Uiso 0.398(13) 1 calc PR G 2
H60D H 0.3376 0.1766 0.8581 0.201 Uiso 0.398(13) 1 calc PR G 2
C61B C 0.3317(18) 0.056(7) 0.799(3) 0.31(4) Uiso 0.398(13) 1 d P G 2
H61C H 0.3343 0.0004 0.8271 0.377 Uiso 0.398(13) 1 calc PR G 2
H61D H 0.3117 0.0352 0.7678 0.377 Uiso 0.398(13) 1 calc PR G 2
C62B C 0.3588(12) 0.033(4) 0.782(2) 0.20(2) Uiso 0.398(13) 1 d P G 2
H62C H 0.3545 -0.0225 0.7537 0.245 Uiso 0.398(13) 1 calc PR G 2
H62D H 0.3807 0.0270 0.8113 0.245 Uiso 0.398(13) 1 calc PR G 2
O4 O 0.3779(2) 0.0780(6) 0.7030(4) 0.147(4) Uani 1 1 d D G .
C64 C 0.4150(5) 0.024(2) 0.6854(14) 0.37(3) Uani 1 1 d D G .
H64A H 0.4204 0.0976 0.6766 0.440 Uiso 1 1 calc R . .
H64B H 0.4333 -0.0268 0.6912 0.440 Uiso 1 1 calc R . .
C63 C 0.4063(9) 0.027(3) 0.7356(10) 0.91(9) Uani 1 1 d D . .
H63A H 0.4032 -0.0468 0.7484 1.090 Uiso 1 1 calc R G .
H63B H 0.4209 0.0727 0.7655 1.090 Uiso 1 1 calc R . .
C66 C 0.3597(4) 0.0017(15) 0.6669(9) 0.225(11) Uani 1 1 d D . .
H66A H 0.3392 0.0319 0.6403 0.270 Uiso 1 1 calc R G .
H66B H 0.3556 -0.0646 0.6841 0.270 Uiso 1 1 calc R . .
C65 C 0.3851(7) -0.017(2) 0.6439(7) 0.259(13) Uani 1 1 d D G .
H65A H 0.3869 -0.0965 0.6371 0.311 Uiso 1 1 calc R . .
H65B H 0.3794 0.0236 0.6100 0.311 Uiso 1 1 calc R . .

loop_
_atom_site_aniso_label
_atom_site_aniso_U_11
_atom_site_aniso_U_22
_atom_site_aniso_U_33
_atom_site_aniso_U_23
_atom_site_aniso_U_13
_atom_site_aniso_U_12
Mo1 0.0767(4) 0.0296(3) 0.0380(3) 0.0015(2) 0.0286(3) -0.0008(3)
N1 0.046(3) 0.034(3) 0.033(2) 0.006(2) 0.010(2) -0.005(2)
N2 0.056(3) 0.028(2) 0.034(2) 0.0010(19) 0.017(2) -0.003(2)
C1B 0.032(7) 0.042(7) 0.051(7) -0.001(6) 0.011(6) -0.004(5)
C1T 0.039(7) 0.041(7) 0.056(7) 0.006(6) 0.014(6) 0.002(5)
C2T 0.070(10) 0.045(8) 0.044(7) 0.006(6) 0.026(7) 0.000(7)
C1 0.051(4) 0.036(3) 0.030(3) -0.003(2) 0.010(3) -0.002(3)
C2 0.055(4) 0.060(4) 0.046(4) -0.003(3) 0.015(3) -0.004(3)
C3 0.058(5) 0.112(7) 0.046(4) 0.004(4) 0.008(4) 0.020(5)
C4 0.090(7) 0.122(8) 0.036(4) 0.010(4) 0.010(4) 0.031(6)
C5 0.087(6) 0.080(5) 0.040(4) 0.013(4) 0.029(4) 0.018(5)
C6 0.066(5) 0.043(4) 0.043(3) 0.002(3) 0.027(3) 0.004(3)
C7 0.050(4) 0.071(5) 0.060(4) -0.004(4) 0.020(3) -0.002(4)
C8 0.142(11) 0.32(2) 0.140(11) -0.134(12) 0.097(9) -0.154(13)
C9 0.158(10) 0.141(10) 0.108(8) 0.036(7) 0.086(8) 0.079(9)
C10 0.058(4) 0.055(4) 0.063(4) 0.000(3) 0.034(4) -0.004(3)
C11 0.063(6) 0.100(7) 0.167(11) -0.046(7) 0.041(6) 0.008(5)
C12 0.100(7) 0.085(6) 0.076(5) -0.002(5) 0.039(5) -0.025(5)
C13 0.051(4) 0.031(3) 0.038(3) 0.003(2) 0.021(3) -0.003(3)
C14 0.061(4) 0.026(3) 0.042(3) -0.001(2) 0.022(3) -0.004(3)
C15 0.099(6) 0.047(4) 0.052(4) -0.005(3) 0.036(4) 0.006(4)
C16 0.114(7) 0.049(4) 0.065(5) -0.016(4) 0.043(5) -0.006(5)
C17 0.114(8) 0.058(5) 0.053(4) -0.020(4) 0.017(5) 0.017(5)
C18 0.063(5) 0.041(4) 0.064(5) 0.000(3) 0.004(4) 0.005(3)
C19 0.062(4) 0.032(3) 0.046(3) -0.001(3) 0.015(3) -0.009(3)
C20 0.119(8) 0.073(6) 0.097(6) -0.023(5) 0.074(6) -0.027(6)
C21 0.153(10) 0.074(6) 0.125(8) 0.018(6) 0.105(8) 0.017(6)
C22 0.070(7) 0.247(18) 0.161(12) 0.106(12) 0.014(7) -0.031(9)
C23 0.057(4) 0.053(4) 0.054(4) 0.002(3) 0.017(3) -0.017(3)
C24 0.114(8) 0.081(6) 0.079(6) 0.013(5) 0.035(5) -0.018(6)
C25 0.066(6) 0.210(14) 0.087(7) 0.014(8) 0.021(5) -0.023(7)
Mo2 0.0561(4) 0.0574(4) 0.0537(3) 0.0289(3) 0.0370(3) 0.0282(3)
N3 0.044(3) 0.030(2) 0.040(2) 0.011(2) 0.022(2) 0.011(2)
N4 0.040(3) 0.037(3) 0.047(3) 0.007(2) 0.026(2) 0.012(2)
C2B 0.062(9) 0.062(9) 0.053(8) 0.000(7) 0.022(7) 0.008(7)
C3T 0.083(11) 0.047(8) 0.077(10) -0.011(7) 0.056(9) -0.008(7)
C4T 0.043(8) 0.085(10) 0.045(7) -0.016(7) 0.017(6) -0.011(7)
C26 0.059(4) 0.043(3) 0.041(3) 0.011(3) 0.033(3) 0.020(3)
C27 0.063(5) 0.066(5) 0.046(4) 0.008(3) 0.021(3) 0.022(4)
C28 0.083(6) 0.103(7) 0.052(4) 0.029(5) 0.033(4) 0.034(6)
C29 0.106(8) 0.108(8) 0.099(7) 0.063(6) 0.069(7) 0.046(7)
C30 0.077(6) 0.066(5) 0.112(7) 0.043(5) 0.055(5) 0.013(4)
C31 0.058(4) 0.046(4) 0.070(4) 0.017(3) 0.039(4) 0.007(3)
C32 0.074(6) 0.077(6) 0.066(5) -0.010(4) 0.003(4) 0.021(5)
C33 0.080(7) 0.129(10) 0.200(14) -0.037(10) 0.005(8) -0.004(7)
C34 0.243(16) 0.117(10) 0.108(9) -0.042(8) 0.050(10) 0.024(10)
C35 0.072(5) 0.042(4) 0.095(6) 0.003(4) 0.026(4) -0.008(4)
C36 0.254(18) 0.061(7) 0.196(15) -0.046(8) -0.048(13) 0.035(9)
C37 0.059(7) 0.203(14) 0.207(14) 0.102(12) 0.056(8) 0.024(8)
C38 0.041(3) 0.038(3) 0.038(3) 0.005(2) 0.024(3) 0.002(3)
C39 0.053(4) 0.038(3) 0.059(4) 0.011(3) 0.039(3) 0.016(3)
C40 0.090(6) 0.041(4) 0.066(4) 0.010(3) 0.047(4) 0.014(4)
C41 0.106(7) 0.057(5) 0.091(6) 0.009(4) 0.050(6) 0.039(5)
C42 0.111(8) 0.064(6) 0.115(8) 0.008(5) 0.074(7) 0.035(5)
C43 0.066(6) 0.078(6) 0.115(7) 0.026(6) 0.048(5) 0.031(5)
C44 0.039(4) 0.061(4) 0.075(5) 0.016(4) 0.027(3) 0.016(3)
C45 0.097(7) 0.058(5) 0.084(6) -0.013(4) 0.024(5) 0.005(5)
C46 0.184(13) 0.247(18) 0.062(6) -0.053(9) 0.011(7) 0.057(12)
C47 0.141(12) 0.096(9) 0.35(2) 0.072(12) -0.013(14) -0.053(9)
C48 0.061(5) 0.072(5) 0.091(6) 0.007(5) 0.021(4) 0.016(4)
C49 0.182(13) 0.131(10) 0.124(10) 0.018(8) 0.025(9) -0.083(10)
C50 0.069(6) 0.092(7) 0.098(7) 0.012(5) 0.008(5) 0.007(5)
Li1 0.102(11) 0.081(10) 0.087(10) 0.014(8) 0.046(9) -0.006(9)
O1A 0.106(5) 0.068(4) 0.088(4) 0.021(3) 0.028(4) -0.008(3)
C51A 0.073(12) 0.097(13) 0.18(2) 0.038(13) -0.002(13) 0.014(11)
C52A 0.091(17) 0.18(3) 0.21(3) -0.04(2) 0.050(17) 0.007(19)
C53A 0.20(5) 0.16(3) 0.19(4) -0.11(3) 0.15(4) -0.14(4)
C54A 0.128(11) 0.109(9) 0.149(11) 0.055(8) 0.022(9) -0.028(8)
O1B 0.106(5) 0.068(4) 0.088(4) 0.021(3) 0.028(4) -0.008(3)
C54B 0.128(11) 0.109(9) 0.149(11) 0.055(8) 0.022(9) -0.028(8)
O2 0.092(4) 0.088(4) 0.094(4) 0.009(3) 0.052(4) 0.020(3)
C55 0.153(11) 0.245(17) 0.110(9) 0.060(10) 0.084(9) 0.113(12)
C56 0.187(12) 0.098(8) 0.103(8) 0.024(6) 0.086(9) 0.051(8)
C57 0.144(10) 0.092(8) 0.112(9) 0.007(7) 0.033(8) 0.046(7)
C58 0.127(9) 0.091(7) 0.118(9) -0.006(6) 0.062(7) 0.025(7)
O3A 0.102(9) 0.100(9) 0.083(7) -0.017(6) 0.061(6) -0.047(7)
C59A 0.078(10) 0.075(9) 0.066(8) -0.011(7) 0.027(7) 0.001(7)
C60A 0.072(11) 0.139(16) 0.092(11) 0.004(11) 0.044(9) 0.017(11)
C61A 0.090(15) 0.26(3) 0.121(17) 0.07(2) 0.069(14) 0.00(2)
C62A 0.22(3) 0.18(2) 0.127(17) -0.050(17) 0.134(19) -0.13(2)
O4 0.152(7) 0.062(4) 0.161(8) -0.009(5) -0.004(6) 0.016(4)
C64 0.150(19) 0.48(5) 0.44(5) 0.21(4) 0.09(3) -0.07(3)
C63 1.27(16) 0.33(5) 0.42(6) -0.24(5) -0.36(8) 0.42(8)
C66 0.138(14) 0.160(16) 0.31(3) -0.088(17) 0.024(16) -0.050(12)
C65 0.28(3) 0.28(3) 0.17(2) 0.016(19) 0.04(2) 0.08(3)

loop_
_atom_type_symbol
_atom_type_description
_atom_type_scat_dispersion_real
_atom_type_scat_dispersion_imag
_atom_type_scat_source
C C 0.0033 0.0016 'International Tables Vol C Tables 4.2.6.8 and 6.1.1.4'
H H 0.0000 0.0000 'International Tables Vol C Tables 4.2.6.8 and 6.1.1.4'
Li Li -0.0003 0.0001 'International Tables Vol C Tables 4.2.6.8 and 6.1.1.4'
N N 0.0061 0.0033 'International Tables Vol C Tables 4.2.6.8 and 6.1.1.4'
O O 0.0106 0.0060 'International Tables Vol C Tables 4.2.6.8 and 6.1.1.4'
Mo Mo -1.6832 0.6857 'International Tables Vol C Tables 4.2.6.8 and 6.1.1.4'

loop_
_geom_angle_atom_site_label_1
_geom_angle_atom_site_label_2
_geom_angle_atom_site_label_3
_geom_angle
_geom_angle_site_symmetry_1
_geom_angle_site_symmetry_3
Mo1 Mo1 N1 92.55(13) 5 .
Mo1 Mo1 N2 93.09(12) 5 .
N1 Mo1 N2 173.00(17) . .
Mo1 Mo1 C1B 70.3(4) 5 .
N1 Mo1 C1B 92.7(4) . .
N2 Mo1 C1B 93.1(4) . .
Mo1 Mo1 C2T 98.1(3) 5 .
N1 Mo1 C2T 92.9(3) . .
N2 Mo1 C2T 90.5(4) . .
C1B Mo1 C2T 27.8(4) . .
Mo1 Mo1 C1T 118.0(3) 5 .
N1 Mo1 C1T 87.0(3) . .
N2 Mo1 C1T 86.7(3) . .
C1B Mo1 C1T 171.7(5) . .
C2T Mo1 C1T 143.9(5) . .
Mo1 Mo1 C1B 56.5(3) 5 5
N1 Mo1 C1B 89.8(3) . 5
N2 Mo1 C1B 89.9(3) . 5
C1B Mo1 C1B 126.8(3) . 5
C2T Mo1 C1B 154.6(4) . 5
C1T Mo1 C1B 61.5(4) . 5
C13 N1 C1 115.5(5) . .
C13 N1 Mo1 116.9(4) . .
C1 N1 Mo1 127.0(4) . .
C13 N2 C14 116.4(5) 5 .
C13 N2 Mo1 115.8(4) 5 .
C14 N2 Mo1 126.9(3) . .
Mo1 C1B Mo1 53.2(3) . 5
Mo1 C1B H1B1 109(6) . .
Mo1 C1B H1B1 56(6) 5 .
Mo1 C1B H1B2 112(7) . .
Mo1 C1B H1B2 128(6) 5 .
H1B1 C1B H1B2 109(2) . .
Mo1 C1B H1B3 108(7) . .
Mo1 C1B H1B3 124(6) 5 .
H1B1 C1B H1B3 109(2) . .
H1B2 C1B H1B3 109(2) . .
Mo1 C1T H1T1 109.5 . .
Mo1 C1T H1T2 109.5 . .
Mo1 C1T H1T3 109.5 . .
Mo1 C2T H1B2 95(5) . .
Mo1 C2T H1B3 89(5) . .
H1B2 C2T H1B3 92(5) . .
Mo1 C2T H2T1 109.5 . .
Mo1 C2T H2T2 109.5 . .
H2T1 C2T H2T2 109.5 . .
Mo1 C2T H2T3 109.5 . .
H2T1 C2T H2T3 109.5 . .
H2T2 C2T H2T3 109.5 . .
C6 C1 C2 120.2(5) . .
C6 C1 N1 119.5(5) . .
C2 C1 N1 120.3(6) . .
C3 C2 C1 117.2(7) . .
C3 C2 C7 119.7(6) . .
C1 C2 C7 123.1(6) . .
C4 C3 C2 122.3(7) . .
C4 C3 H3 118.8 . .
C2 C3 H3 118.8 . .
C5 C4 C3 119.2(7) . .
C5 C4 H4 120.4 . .
C3 C4 H4 120.4 . .
C4 C5 C6 122.8(7) . .
C4 C5 H5 118.6 . .
C6 C5 H5 118.6 . .
C5 C6 C1 118.2(6) . .
C5 C6 C10 119.1(6) . .
C1 C6 C10 122.7(5) . .
C2 C7 C8 112.3(7) . .
C2 C7 C9 110.8(7) . .
C8 C7 C9 107.8(9) . .
C2 C7 H7 108.6 . .
C8 C7 H7 108.6 . .
C9 C7 H7 108.6 . .
C7 C8 H8A 109.5 . .
C7 C8 H8B 109.5 . .
H8A C8 H8B 109.5 . .
C7 C8 H8C 109.5 . .
H8A C8 H8C 109.5 . .
H8B C8 H8C 109.5 . .
C7 C9 H9A 109.5 . .
C7 C9 H9B 109.5 . .
H9A C9 H9B 109.5 . .
C7 C9 H9C 109.5 . .
H9A C9 H9C 109.5 . .
H9B C9 H9C 109.5 . .
C6 C10 C11 109.4(6) . .
C6 C10 C12 112.7(6) . .
C11 C10 C12 108.6(7) . .
C6 C10 H10 108.7 . .
C11 C10 H10 108.7 . .
C12 C10 H10 108.7 . .
C10 C11 H11A 109.5 . .
C10 C11 H11B 109.5 . .
H11A C11 H11B 109.5 . .
C10 C11 H11C 109.5 . .
H11A C11 H11C 109.5 . .
H11B C11 H11C 109.5 . .
C10 C12 H12A 109.5 . .
C10 C12 H12B 109.5 . .
H12A C12 H12B 109.5 . .
C10 C12 H12C 109.5 . .
H12A C12 H12C 109.5 . .
H12B C12 H12C 109.5 . .
N2 C13 N1 121.3(5) 5 .
N2 C13 H13 119.3 5 .
N1 C13 H13 119.3 . .
C19 C14 C15 121.0(6) . .
C19 C14 N2 119.6(6) . .
C15 C14 N2 119.4(6) . .
C16 C15 C14 118.1(8) . .
C16 C15 C20 119.0(8) . .
C14 C15 C20 122.6(6) . .
C17 C16 C15 121.5(8) . .
C17 C16 H16 119.2 . .
C15 C16 H16 119.2 . .
C18 C17 C16 120.3(7) . .
C18 C17 H17 119.8 . .
C16 C17 H17 119.8 . .
C17 C18 C19 121.7(8) . .
C17 C18 H18 119.2 . .
C19 C18 H18 119.2 . .
C14 C19 C18 117.3(7) . .
C14 C19 C23 123.3(6) . .
C18 C19 C23 119.3(6) . .
C22 C20 C21 109.2(9) . .
C22 C20 C15 111.1(8) . .
C21 C20 C15 112.4(8) . .
C22 C20 H20 108.0 . .
C21 C20 H20 108.0 . .
C15 C20 H20 108.0 . .
C20 C21 H21A 109.5 . .
C20 C21 H21B 109.5 . .
H21A C21 H21B 109.5 . .
C20 C21 H21C 109.5 . .
H21A C21 H21C 109.5 . .
H21B C21 H21C 109.5 . .
C20 C22 H22A 109.5 . .
C20 C22 H22B 109.5 . .
H22A C22 H22B 109.5 . .
C20 C22 H22C 109.5 . .
H22A C22 H22C 109.5 . .
H22B C22 H22C 109.5 . .
C19 C23 C25 111.0(6) . .
C19 C23 C24 110.3(7) . .
C25 C23 C24 109.4(7) . .
C19 C23 H23 108.7 . .
C25 C23 H23 108.7 . .
C24 C23 H23 108.7 . .
C23 C24 H24A 109.5 . .
C23 C24 H24B 109.5 . .
H24A C24 H24B 109.5 . .
C23 C24 H24C 109.5 . .
H24A C24 H24C 109.5 . .
H24B C24 H24C 109.5 . .
C23 C25 H25A 109.5 . .
C23 C25 H25B 109.5 . .
H25A C25 H25B 109.5 . .
C23 C25 H25C 109.5 . .
H25A C25 H25C 109.5 . .
H25B C25 H25C 109.5 . .
Mo2 Mo2 N3 93.05(12) 7_566 .
Mo2 Mo2 C2B 66.6(4) 7_566 .
N3 Mo2 C2B 93.8(4) . .
Mo2 Mo2 N4 92.83(12) 7_566 .
N3 Mo2 N4 173.49(17) . .
C2B Mo2 N4 91.1(4) . .
Mo2 Mo2 C2B 58.2(4) 7_566 7_566
N3 Mo2 C2B 89.2(4) . 7_566
C2B Mo2 C2B 124.8(3) . 7_566
N4 Mo2 C2B 91.5(4) . 7_566
Mo2 Mo2 C3T 114.9(4) 7_566 .
N3 Mo2 C3T 88.6(4) . .
C2B Mo2 C3T 177.2(5) . .
N4 Mo2 C3T 86.4(4) . .
C2B Mo2 C3T 56.7(5) 7_566 .
Mo2 Mo2 C4T 97.9(4) 7_566 .
N3 Mo2 C4T 91.3(4) . .
C2B Mo2 C4T 31.3(5) . .
N4 Mo2 C4T 90.6(4) . .
C2B Mo2 C4T 156.1(5) 7_566 .
C3T Mo2 C4T 147.2(5) . .
C38 N3 C26 116.3(5) . .
C38 N3 Mo2 116.2(4) . .
C26 N3 Mo2 127.2(4) . .
C38 N4 C39 116.2(5) 7_566 .
C38 N4 Mo2 116.2(4) 7_566 .
C39 N4 Mo2 127.3(4) . .
Mo2 C2B Mo2 55.2(3) . 7_566
Mo2 C2B H2B1 111(8) . .
Mo2 C2B H2B1 129(7) 7_566 .
Mo2 C2B H2B2 108(8) . .
Mo2 C2B H2B2 53(8) 7_566 .
H2B1 C2B H2B2 108(2) . .
Mo2 C2B H2B3 111(8) . .
Mo2 C2B H2B3 121(7) 7_566 .
H2B1 C2B H2B3 109(2) . .
H2B2 C2B H2B3 109(2) . .
Mo2 C3T H3T1 109.5 . .
Mo2 C3T H3T2 109.5 . .
Mo2 C3T H3T3 109.5 . .
Mo2 C4T H2B1 87(5) . .
Mo2 C4T H2B3 84(5) . .
H2B1 C4T H2B3 81(4) . .
Mo2 C4T H4T1 109.5 . .
Mo2 C4T H4T2 109.5 . .
H4T1 C4T H4T2 109.5 . .
Mo2 C4T H4T3 109.5 . .
H4T1 C4T H4T3 109.5 . .
H4T2 C4T H4T3 109.5 . .
C27 C26 C31 119.5(6) . .
C27 C26 N3 120.2(6) . .
C31 C26 N3 120.3(5) . .
C26 C27 C28 119.1(8) . .
C26 C27 C32 122.8(6) . .
C28 C27 C32 118.1(7) . .
C29 C28 C27 120.6(8) . .
C29 C28 H28 119.7 . .
C27 C28 H28 119.7 . .
C28 C29 C30 121.3(8) . .
C28 C29 H29 119.4 . .
C30 C29 H29 119.4 . .
C29 C30 C31 119.6(9) . .
C29 C30 H30 120.2 . .
C31 C30 H30 120.2 . .
C26 C31 C30 119.8(7) . .
C26 C31 C35 123.3(6) . .
C30 C31 C35 116.9(7) . .
C27 C32 C34 112.0(9) . .
C27 C32 C33 112.7(7) . .
C34 C32 C33 106.1(9) . .
C27 C32 H32 108.6 . .
C34 C32 H32 108.6 . .
C33 C32 H32 108.6 . .
C32 C33 H33A 109.5 . .
C32 C33 H33B 109.5 . .
H33A C33 H33B 109.5 . .
C32 C33 H33C 109.5 . .
H33A C33 H33C 109.5 . .
H33B C33 H33C 109.5 . .
C32 C34 H34A 109.5 . .
C32 C34 H34B 109.5 . .
H34A C34 H34B 109.5 . .
C32 C34 H34C 109.5 . .
H34A C34 H34C 109.5 . .
H34B C34 H34C 109.5 . .
C36 C35 C37 108.1(11) . .
C36 C35 C31 113.7(7) . .
C37 C35 C31 111.5(8) . .
C36 C35 H35 107.8 . .
C37 C35 H35 107.8 . .
C31 C35 H35 107.8 . .
C35 C36 H36A 109.5 . .
C35 C36 H36B 109.5 . .
H36A C36 H36B 109.5 . .
C35 C36 H36C 109.5 . .
H36A C36 H36C 109.5 . .
H36B C36 H36C 109.5 . .
C35 C37 H37A 109.5 . .
C35 C37 H37B 109.5 . .
H37A C37 H37B 109.5 . .
C35 C37 H37C 109.5 . .
H37A C37 H37C 109.5 . .
H37B C37 H37C 109.5 . .
N3 C38 N4 121.6(5) . 7_566
N3 C38 H38 119.2 . .
N4 C38 H38 119.2 7_566 .
C44 C39 C40 119.4(6) . .
C44 C39 N4 120.5(6) . .
C40 C39 N4 120.1(6) . .
C41 C40 C39 119.9(8) . .
C41 C40 C45 117.2(7) . .
C39 C40 C45 122.9(6) . .
C42 C41 C40 120.9(9) . .
C42 C41 H41 119.6 . .
C40 C41 H41 119.6 . .
C43 C42 C41 120.8(8) . .
C43 C42 H42 119.6 . .
C41 C42 H42 119.6 . .
C42 C43 C44 120.6(8) . .
C42 C43 H43 119.7 . .
C44 C43 H43 119.7 . .
C39 C44 C43 118.4(7) . .
C39 C44 C48 121.9(6) . .
C43 C44 C48 119.5(7) . .
C46 C45 C40 113.4(9) . .
C46 C45 C47 109.0(11) . .
C40 C45 C47 113.2(8) . .
C46 C45 H45 106.9 . .
C40 C45 H45 106.9 . .
C47 C45 H45 106.9 . .
C45 C46 H46A 109.5 . .
C45 C46 H46B 109.5 . .
H46A C46 H46B 109.5 . .
C45 C46 H46C 109.5 . .
H46A C46 H46C 109.5 . .
H46B C46 H46C 109.5 . .
C45 C47 H47A 109.5 . .
C45 C47 H47B 109.5 . .
H47A C47 H47B 109.5 . .
C45 C47 H47C 109.5 . .
H47A C47 H47C 109.5 . .
H47B C47 H47C 109.5 . .
C44 C48 C49 110.3(9) . .
C44 C48 C50 113.1(7) . .
C49 C48 C50 110.6(8) . .
C44 C48 H48 107.5 . .
C49 C48 H48 107.5 . .
C50 C48 H48 107.5 . .
C48 C49 H49A 109.5 . .
C48 C49 H49B 109.5 . .
H49A C49 H49B 109.5 . .
C48 C49 H49C 109.5 . .
H49A C49 H49C 109.5 . .
H49B C49 H49C 109.5 . .
C48 C50 H50A 109.5 . .
C48 C50 H50B 109.5 . .
H50A C50 H50B 109.5 . .
C48 C50 H50C 109.5 . .
H50A C50 H50C 109.5 . .
H50B C50 H50C 109.5 . .
O1A Li1 O2 109.2(8) . .
O1A Li1 O4 110.5(9) . .
O2 Li1 O4 108.7(9) . .
O1A Li1 O3B 121.6(12) . .
O2 Li1 O3B 110.9(11) . .
O4 Li1 O3B 94.6(12) . .
O1A Li1 O3A 101.0(9) . .
O2 Li1 O3A 107.7(9) . .
O4 Li1 O3A 119.2(9) . .
O3B Li1 O3A 26.4(8) . .
O1A Li1 C59B 108.8(15) . .
O2 Li1 C59B 101.6(13) . .
O4 Li1 C59B 117.5(14) . .
O3B Li1 C59B 22.9(16) . .
O3A Li1 C59B 8.4(14) . .
C54A O1A C51A 102.8(10) . .
C54A O1A Li1 130.7(8) . .
C51A O1A Li1 123.9(10) . .
C52A C51A O1A 108.5(15) . .
C52A C51A H51A 110.0 . .
O1A C51A H51A 110.0 . .
C52A C51A H51B 110.0 . .
O1A C51A H51B 110.0 . .
H51A C51A H51B 108.4 . .
C53A C52A C51A 110(3) . .
C53A C52A H52A 109.7 . .
C51A C52A H52A 109.7 . .
C53A C52A H52B 109.7 . .
C51A C52A H52B 109.7 . .
H52A C52A H52B 108.2 . .
C52A C53A C54A 110(3) . .
C52A C53A H53A 109.6 . .
C54A C53A H53A 109.6 . .
C52A C53A H53B 109.6 . .
C54A C53A H53B 109.6 . .
H53A C53A H53B 108.1 . .
O1A C54A C53A 109(3) . .
O1A C54A H54A 110.0 . .
C53A C54A H54A 110.0 . .
O1A C54A H54B 110.0 . .
C53A C54A H54B 110.0 . .
H54A C54A H54B 108.3 . .
C52B C51B H51C 110.7 . .
C52B C51B H51D 110.7 . .
H51C C51B H51D 108.8 . .
C51B C52B C53B 101(4) . .
C51B C52B H52C 111.6 . .
C53B C52B H52C 111.6 . .
C51B C52B H52D 111.6 . .
C53B C52B H52D 111.6 . .
H52C C52B H52D 109.4 . .
C52B C53B H53C 111.4 . .
C52B C53B H53D 111.4 . .
H53C C53B H53D 109.2 . .
C55 O2 C58 107.4(8) . .
C55 O2 Li1 129.5(8) . .
C58 O2 Li1 122.1(8) . .
O2 C55 C56 107.6(9) . .
O2 C55 H55A 110.2 . .
C56 C55 H55A 110.2 . .
O2 C55 H55B 110.2 . .
C56 C55 H55B 110.2 . .
H55A C55 H55B 108.5 . .
C57 C56 C55 98.4(10) . .
C57 C56 H56A 112.1 . .
C55 C56 H56A 112.1 . .
C57 C56 H56B 112.1 . .
C55 C56 H56B 112.1 . .
H56A C56 H56B 109.7 . .
C56 C57 C58 107.7(9) . .
C56 C57 H57A 110.2 . .
C58 C57 H57A 110.2 . .
C56 C57 H57B 110.2 . .
C58 C57 H57B 110.2 . .
H57A C57 H57B 108.5 . .
O2 C58 C57 105.5(9) . .
O2 C58 H58A 110.6 . .
C57 C58 H58A 110.6 . .
O2 C58 H58B 110.6 . .
C57 C58 H58B 110.6 . .
H58A C58 H58B 108.8 . .
C59A O3A C62A 105.6(18) . .
C59A O3A Li1 126.0(10) . .
C62A O3A Li1 125.7(14) . .
O3A C59A C60A 107.9(13) . .
O3A C59A H59A 110.1 . .
C60A C59A H59A 110.1 . .
O3A C59A H59B 110.1 . .
C60A C59A H59B 110.1 . .
H59A C59A H59B 108.4 . .
C59A C60A C61A 100.8(14) . .
C59A C60A H60A 111.6 . .
C61A C60A H60A 111.6 . .
C59A C60A H60B 111.6 . .
C61A C60A H60B 111.6 . .
H60A C60A H60B 109.4 . .
C62A C61A C60A 107.5(17) . .
C62A C61A H61A 110.2 . .
C60A C61A H61A 110.2 . .
C62A C61A H61B 110.2 . .
C60A C61A H61B 110.2 . .
H61A C61A H61B 108.5 . .
C61A C62A O3A 107(2) . .
C61A C62A H62A 110.3 . .
O3A C62A H62A 110.3 . .
C61A C62A H62B 110.3 . .
O3A C62A H62B 110.3 . .
H62A C62A H62B 108.5 . .
C59B O3B C62B 127(4) . .
C59B O3B Li1 121(4) . .
C62B O3B Li1 108(2) . .
O3B C59B C60B 104(5) . .
C60B C59B Li1 140(4) . .
O3B C59B H59C 110.9 . .
C60B C59B H59C 110.9 . .
Li1 C59B H59C 95.8 . .
O3B C59B H59D 110.9 . .
C60B C59B H59D 110.9 . .
Li1 C59B H59D 86.7 . .
H59C C59B H59D 108.9 . .
C59B C60B C61B 94(5) . .
C59B C60B H60C 112.9 . .
C61B C60B H60C 112.9 . .
C59B C60B H60D 113.0 . .
C61B C60B H60D 113.0 . .
H60C C60B H60D 110.4 . .
C62B C61B C60B 128(6) . .
C62B C61B H61C 105.3 . .
C60B C61B H61C 105.3 . .
C62B C61B H61D 105.3 . .
C60B C61B H61D 105.3 . .
H61C C61B H61D 106.0 . .
C61B C62B O3B 73(4) . .
C61B C62B H62C 116.2 . .
O3B C62B H62C 116.2 . .
C61B C62B H62D 116.2 . .
O3B C62B H62D 116.2 . .
H62C C62B H62D 113.2 . .
C66 O4 C63 106.7(16) . .
C66 O4 Li1 129.3(11) . .
C63 O4 Li1 123.2(14) . .
C65 C64 C63 101.4(13) . .
C65 C64 H64A 111.5 . .
C63 C64 H64A 111.5 . .
C65 C64 H64B 111.5 . .
C63 C64 H64B 111.5 . .
H64A C64 H64B 109.3 . .
O4 C63 C64 87.0(16) . .
O4 C63 H63A 114.1 . .
C64 C63 H63A 114.2 . .
O4 C63 H63B 114.1 . .
C64 C63 H63B 114.1 . .
H63A C63 H63B 111.3 . .
O4 C66 C65 93.8(14) . .
O4 C66 H66A 113.0 . .
C65 C66 H66A 113.0 . .
O4 C66 H66B 113.0 . .
C65 C66 H66B 113.0 . .
H66A C66 H66B 110.4 . .
C64 C65 C66 104.2(11) . .
C64 C65 H65A 110.9 . .
C66 C65 H65A 110.9 . .
C64 C65 H65B 110.9 . .
C66 C65 H65B 110.9 . .
H65A C65 H65B 108.9 . .

loop_
_geom_bond_atom_site_label_1
_geom_bond_atom_site_label_2
_geom_bond_distance
_geom_bond_site_symmetry_2
Mo1 Mo1 2.0844(10) 5
Mo1 N1 2.158(5) .
Mo1 N2 2.172(4) .
Mo1 C1B 2.172(11) .
Mo1 C2T 2.396(14) .
Mo1 C1T 2.401(11) .
Mo1 C1B 2.452(14) 5
N1 C13 1.322(7) .
N1 C1 1.445(7) .
N2 C13 1.320(7) 5
N2 C14 1.449(7) .
C1B Mo1 2.452(14) 5
C1B H1B1 0.981(10) .
C1B H1B2 0.983(10) .
C1B H1B3 0.981(10) .
C1T H1T1 0.9800 .
C1T H1T2 0.9800 .
C1T H1T3 0.9800 .
C2T H1B2 1.06(9) .
C2T H1B3 1.15(8) .
C2T H2T1 0.9800 .
C2T H2T2 0.9800 .
C2T H2T3 0.9800 .
C1 C6 1.401(9) .
C1 C2 1.417(9) .
C2 C3 1.406(9) .
C2 C7 1.504(10) .
C3 C4 1.365(12) .
C3 H3 0.9500 .
C4 C5 1.347(11) .
C4 H4 0.9500 .
C5 C6 1.392(8) .
C5 H5 0.9500 .
C6 C10 1.522(9) .
C7 C8 1.510(12) .
C7 C9 1.533(12) .
C7 H7 1.0000 .
C8 H8A 0.9800 .
C8 H8B 0.9800 .
C8 H8C 0.9800 .
C9 H9A 0.9800 .
C9 H9B 0.9800 .
C9 H9C 0.9800 .
C10 C11 1.528(11) .
C10 C12 1.533(10) .
C10 H10 1.0000 .
C11 H11A 0.9800 .
C11 H11B 0.9800 .
C11 H11C 0.9800 .
C12 H12A 0.9800 .
C12 H12B 0.9800 .
C12 H12C 0.9800 .
C13 N2 1.320(7) 5
C13 H13 0.9500 .
C14 C19 1.392(9) .
C14 C15 1.410(10) .
C15 C16 1.390(9) .
C15 C20 1.529(11) .
C16 C17 1.363(12) .
C16 H16 0.9500 .
C17 C18 1.346(12) .
C17 H17 0.9500 .
C18 C19 1.420(9) .
C18 H18 0.9500 .
C19 C23 1.505(10) .
C20 C22 1.490(14) .
C20 C21 1.527(11) .
C20 H20 1.0000 .
C21 H21A 0.9800 .
C21 H21B 0.9800 .
C21 H21C 0.9800 .
C22 H22A 0.9800 .
C22 H22B 0.9800 .
C22 H22C 0.9800 .
C23 C25 1.520(10) .
C23 C24 1.536(10) .
C23 H23 1.0000 .
C24 H24A 0.9800 .
C24 H24B 0.9800 .
C24 H24C 0.9800 .
C25 H25A 0.9800 .
C25 H25B 0.9800 .
C25 H25C 0.9800 .
Mo2 Mo2 2.0827(10) 7_566
Mo2 N3 2.156(5) .
Mo2 C2B 2.157(14) .
Mo2 N4 2.159(5) .
Mo2 C2B 2.328(14) 7_566
Mo2 C3T 2.429(13) .
Mo2 C4T 2.473(12) .
N3 C38 1.320(7) .
N3 C26 1.441(7) .
N4 C38 1.323(7) 7_566
N4 C39 1.429(7) .
C2B Mo2 2.328(14) 7_566
C2B H2B1 0.982(10) .
C2B H2B2 0.983(10) .
C2B H2B3 0.981(10) .
C3T H3T1 0.9800 .
C3T H3T2 0.9800 .
C3T H3T3 0.9800 .
C4T H2B1 1.18(11) .
C4T H2B3 1.27(10) .
C4T H4T1 0.9800 .
C4T H4T2 0.9800 .
C4T H4T3 0.9800 .
C26 C27 1.388(9) .
C26 C31 1.396(9) .
C27 C28 1.403(10) .
C27 C32 1.514(11) .
C28 C29 1.355(13) .
C28 H28 0.9500 .
C29 C30 1.362(13) .
C29 H29 0.9500 .
C30 C31 1.399(9) .
C30 H30 0.9500 .
C31 C35 1.527(10) .
C32 C34 1.522(13) .
C32 C33 1.522(13) .
C32 H32 1.0000 .
C33 H33A 0.9800 .
C33 H33B 0.9800 .
C33 H33C 0.9800 .
C34 H34A 0.9800 .
C34 H34B 0.9800 .
C34 H34C 0.9800 .
C35 C36 1.489(13) .
C35 C37 1.516(13) .
C35 H35 1.0000 .
C36 H36A 0.9800 .
C36 H36B 0.9800 .
C36 H36C 0.9800 .
C37 H37A 0.9800 .
C37 H37B 0.9800 .
C37 H37C 0.9800 .
C38 N4 1.323(7) 7_566
C38 H38 0.9500 .
C39 C44 1.403(9) .
C39 C40 1.403(9) .
C40 C41 1.385(10) .
C40 C45 1.506(11) .
C41 C42 1.362(12) .
C41 H41 0.9500 .
C42 C43 1.358(12) .
C42 H42 0.9500 .
C43 C44 1.425(10) .
C43 H43 0.9500 .
C44 C48 1.500(11) .
C45 C46 1.490(14) .
C45 C47 1.570(14) .
C45 H45 1.0000 .
C46 H46A 0.9800 .
C46 H46B 0.9800 .
C46 H46C 0.9800 .
C47 H47A 0.9800 .
C47 H47B 0.9800 .
C47 H47C 0.9800 .
C48 C49 1.515(14) .
C48 C50 1.525(11) .
C48 H48 1.0000 .
C49 H49A 0.9800 .
C49 H49B 0.9800 .
C49 H49C 0.9800 .
C50 H50A 0.9800 .
C50 H50B 0.9800 .
C50 H50C 0.9800 .
Li1 O1A 1.892(17) .
Li1 O2 1.894(16) .
Li1 O4 1.897(18) .
Li1 O3B 1.91(3) .
Li1 O3A 1.99(2) .
Li1 C59B 2.78(6) .
O1A C54A 1.354(12) .
O1A C51A 1.504(16) .
C51A C52A 1.36(3) .
C51A H51A 0.9900 .
C51A H51B 0.9900 .
C52A C53A 1.27(8) .
C52A H52A 0.9900 .
C52A H52B 0.9900 .
C53A C54A 1.45(6) .
C53A H53A 0.9900 .
C53A H53B 0.9900 .
C54A H54A 0.9900 .
C54A H54B 0.9900 .
C51B C52B 1.48(4) .
C51B H51C 0.9900 .
C51B H51D 0.9900 .
C52B C53B 1.57(10) .
C52B H52C 0.9900 .
C52B H52D 0.9900 .
C53B H53C 0.9900 .
C53B H53D 0.9900 .
O2 C55 1.390(12) .
O2 C58 1.417(11) .
C55 C56 1.514(14) .
C55 H55A 0.9900 .
C55 H55B 0.9900 .
C56 C57 1.431(13) .
C56 H56A 0.9900 .
C56 H56B 0.9900 .
C57 C58 1.475(13) .
C57 H57A 0.9900 .
C57 H57B 0.9900 .
C58 H58A 0.9900 .
C58 H58B 0.9900 .
O3A C59A 1.44(2) .
O3A C62A 1.47(3) .
C59A C60A 1.45(2) .
C59A H59A 0.9900 .
C59A H59B 0.9900 .
C60A C61A 1.50(3) .
C60A H60A 0.9900 .
C60A H60B 0.9900 .
C61A C62A 1.39(4) .
C61A H61A 0.9900 .
C61A H61B 0.9900 .
C62A H62A 0.9900 .
C62A H62B 0.9900 .
O3B C59B 1.26(6) .
O3B C62B 1.77(5) .
C59B C60B 1.53(7) .
C59B H59C 0.9900 .
C59B H59D 0.9900 .
C60B C61B 1.53(8) .
C60B H60C 0.9900 .
C60B H60D 0.9900 .
C61B C62B 1.51(7) .
C61B H61C 0.9900 .
C61B H61D 0.9900 .
C62B H62C 0.9900 .
C62B H62D 0.9900 .
O4 C66 1.361(15) .
O4 C63 1.38(2) .
C64 C65 1.46(3) .
C64 C63 1.58(3) .
C64 H64A 0.9900 .
C64 H64B 0.9900 .
C63 H63A 0.9900 .
C63 H63B 0.9900 .
C66 C65 1.54(2) .
C66 H66A 0.9900 .
C66 H66B 0.9900 .
C65 H65A 0.9900 .
C65 H65B 0.9900 .

loop_
_geom_torsion_atom_site_label_1
_geom_torsion_atom_site_label_2
_geom_torsion_atom_site_label_3
_geom_torsion_atom_site_label_4
_geom_torsion
_geom_torsion_site_symmetry_1
_geom_torsion_site_symmetry_4
Mo1 Mo1 N1 C13 -4.9(4) 5 .
C1B Mo1 N1 C13 65.4(6) . .
C2T Mo1 N1 C13 93.3(5) . .
C1T Mo1 N1 C13 -122.9(5) . .
C1B Mo1 N1 C13 -61.4(5) 5 .
Mo1 Mo1 N1 C1 166.4(5) 5 .
C1B Mo1 N1 C1 -123.2(6) . .
C2T Mo1 N1 C1 -95.4(6) . .
C1T Mo1 N1 C1 48.4(6) . .
C1B Mo1 N1 C1 109.9(6) 5 .
Mo1 Mo1 N2 C13 4.9(4) 5 5
C1B Mo1 N2 C13 -65.5(6) . 5
C2T Mo1 N2 C13 -93.2(5) . 5
C1T Mo1 N2 C13 122.9(5) . 5
C1B Mo1 N2 C13 61.4(5) 5 5
Mo1 Mo1 N2 C14 -163.6(5) 5 .
C1B Mo1 N2 C14 126.0(6) . .
C2T Mo1 N2 C14 98.3(6) . .
C1T Mo1 N2 C14 -45.7(6) . .
C1B Mo1 N2 C14 -107.1(6) 5 .
N1 Mo1 C1B Mo1 -91.74(18) . 5
N2 Mo1 C1B Mo1 92.17(18) . 5
C2T Mo1 C1B Mo1 177.2(11) . 5
C1B Mo1 C1B Mo1 0.0 5 5
C13 N1 C1 C6 -106.6(7) . .
Mo1 N1 C1 C6 82.0(6) . .
C13 N1 C1 C2 74.5(7) . .
Mo1 N1 C1 C2 -96.9(6) . .
C6 C1 C2 C3 -2.2(10) . .
N1 C1 C2 C3 176.7(6) . .
C6 C1 C2 C7 177.4(6) . .
N1 C1 C2 C7 -3.7(10) . .
C1 C2 C3 C4 0.8(12) . .
C7 C2 C3 C4 -178.8(8) . .
C2 C3 C4 C5 0.6(15) . .
C3 C4 C5 C6 -0.8(14) . .
C4 C5 C6 C1 -0.6(12) . .
C4 C5 C6 C10 -179.8(8) . .
C2 C1 C6 C5 2.1(9) . .
N1 C1 C6 C5 -176.8(6) . .
C2 C1 C6 C10 -178.8(6) . .
N1 C1 C6 C10 2.3(9) . .
C3 C2 C7 C8 -51.9(12) . .
C1 C2 C7 C8 128.4(10) . .
C3 C2 C7 C9 68.7(10) . .
C1 C2 C7 C9 -110.9(8) . .
C5 C6 C10 C11 67.9(9) . .
C1 C6 C10 C11 -111.2(8) . .
C5 C6 C10 C12 -53.0(9) . .
C1 C6 C10 C12 127.9(7) . .
C1 N1 C13 N2 -170.2(5) . 5
Mo1 N1 C13 N2 2.1(8) . 5
C13 N2 C14 C19 -67.0(7) 5 .
Mo1 N2 C14 C19 101.4(6) . .
C13 N2 C14 C15 111.6(7) 5 .
Mo1 N2 C14 C15 -79.9(7) . .
C19 C14 C15 C16 -0.8(10) . .
N2 C14 C15 C16 -179.5(6) . .
C19 C14 C15 C20 172.2(7) . .
N2 C14 C15 C20 -6.4(10) . .
C14 C15 C16 C17 -1.7(11) . .
C20 C15 C16 C17 -175.0(8) . .
C15 C16 C17 C18 2.8(12) . .
C16 C17 C18 C19 -1.4(12) . .
C15 C14 C19 C18 2.2(9) . .
N2 C14 C19 C18 -179.2(5) . .
C15 C14 C19 C23 180.0(6) . .
N2 C14 C19 C23 -1.4(9) . .
C17 C18 C19 C14 -1.1(10) . .
C17 C18 C19 C23 -179.0(7) . .
C16 C15 C20 C22 72.5(11) . .
C14 C15 C20 C22 -100.5(10) . .
C16 C15 C20 C21 -50.2(11) . .
C14 C15 C20 C21 136.8(8) . .
C14 C19 C23 C25 -127.4(8) . .
C18 C19 C23 C25 50.4(9) . .
C14 C19 C23 C24 111.2(7) . .
C18 C19 C23 C24 -71.0(8) . .
Mo2 Mo2 N3 C38 2.7(4) 7_566 .
C2B Mo2 N3 C38 -64.0(5) . .
C2B Mo2 N3 C38 60.8(5) 7_566 .
C3T Mo2 N3 C38 117.5(5) . .
C4T Mo2 N3 C38 -95.3(5) . .
Mo2 Mo2 N3 C26 -171.2(5) 7_566 .
C2B Mo2 N3 C26 122.1(6) . .
C2B Mo2 N3 C26 -113.0(6) 7_566 .
C3T Mo2 N3 C26 -56.3(6) . .
C4T Mo2 N3 C26 90.8(6) . .
Mo2 Mo2 N4 C38 -3.9(4) 7_566 7_566
C2B Mo2 N4 C38 62.7(6) . 7_566
C2B Mo2 N4 C38 -62.2(5) 7_566 7_566
C3T Mo2 N4 C38 -118.7(6) . 7_566
C4T Mo2 N4 C38 94.1(5) . 7_566
Mo2 Mo2 N4 C39 168.6(5) 7_566 .
C2B Mo2 N4 C39 -124.8(6) . .
C2B Mo2 N4 C39 110.3(6) 7_566 .
C3T Mo2 N4 C39 53.8(6) . .
C4T Mo2 N4 C39 -93.5(6) . .
N3 Mo2 C2B Mo2 91.7(2) . 7_566
N4 Mo2 C2B Mo2 -92.6(2) . 7_566
C2B Mo2 C2B Mo2 0.005(1) 7_566 7_566
C4T Mo2 C2B Mo2 178.1(11) . 7_566
C38 N3 C26 C27 102.7(7) . .
Mo2 N3 C26 C27 -83.4(7) . .
C38 N3 C26 C31 -76.9(7) . .
Mo2 N3 C26 C31 96.9(6) . .
C31 C26 C27 C28 -3.2(10) . .
N3 C26 C27 C28 177.1(6) . .
C31 C26 C27 C32 175.0(7) . .
N3 C26 C27 C32 -4.6(10) . .
C26 C27 C28 C29 1.0(12) . .
C32 C27 C28 C29 -177.3(8) . .
C27 C28 C29 C30 0.8(14) . .
C28 C29 C30 C31 -0.3(14) . .
C27 C26 C31 C30 3.7(10) . .
N3 C26 C31 C30 -176.6(6) . .
C27 C26 C31 C35 -176.4(7) . .
N3 C26 C31 C35 3.2(10) . .
C29 C30 C31 C26 -2.0(12) . .
C29 C30 C31 C35 178.2(8) . .
C26 C27 C32 C34 -122.8(9) . .
C28 C27 C32 C34 55.5(10) . .
C26 C27 C32 C33 117.7(10) . .
C28 C27 C32 C33 -64.1(11) . .
C26 C31 C35 C36 -125.9(11) . .
C30 C31 C35 C36 54.0(13) . .
C26 C31 C35 C37 111.6(9) . .
C30 C31 C35 C37 -68.5(10) . .
C26 N3 C38 N4 174.4(5) . 7_566
Mo2 N3 C38 N4 -0.2(7) . 7_566
C38 N4 C39 C44 -106.0(7) 7_566 .
Mo2 N4 C39 C44 81.6(7) . .
C38 N4 C39 C40 75.4(8) 7_566 .
Mo2 N4 C39 C40 -97.0(6) . .
C44 C39 C40 C41 0.8(11) . .
N4 C39 C40 C41 179.4(7) . .
C44 C39 C40 C45 -179.6(7) . .
N4 C39 C40 C45 -0.9(11) . .
C39 C40 C41 C42 -0.3(13) . .
C45 C40 C41 C42 -179.9(9) . .
C40 C41 C42 C43 -0.4(15) . .
C41 C42 C43 C44 0.5(14) . .
C40 C39 C44 C43 -0.7(10) . .
N4 C39 C44 C43 -179.3(6) . .
C40 C39 C44 C48 -175.5(7) . .
N4 C39 C44 C48 5.9(10) . .
C42 C43 C44 C39 0.1(12) . .
C42 C43 C44 C48 175.0(8) . .
C41 C40 C45 C46 68.2(11) . .
C39 C40 C45 C46 -111.4(10) . .
C41 C40 C45 C47 -56.6(14) . .
C39 C40 C45 C47 123.8(11) . .
C39 C44 C48 C49 100.1(10) . .
C43 C44 C48 C49 -74.6(10) . .
C39 C44 C48 C50 -135.4(8) . .
C43 C44 C48 C50 49.9(11) . .
O2 Li1 O1A C54A 9.0(17) . .
O4 Li1 O1A C54A 128.5(13) . .
O3B Li1 O1A C54A -122.2(16) . .
O3A Li1 O1A C54A -104.4(13) . .
C59B Li1 O1A C54A -101.1(17) . .
O2 Li1 O1A C51A -149.6(15) . .
O4 Li1 O1A C51A -30.1(18) . .
O3B Li1 O1A C51A 79(2) . .
O3A Li1 O1A C51A 97.0(17) . .
C59B Li1 O1A C51A 100(2) . .
C54A O1A C51A C52A 2(3) . .
Li1 O1A C51A C52A 165.7(19) . .
O1A C51A C52A C53A -2(4) . .
C51A C52A C53A C54A 0(4) . .
C51A O1A C54A C53A -2(2) . .
Li1 O1A C54A C53A -163.8(17) . .
C52A C53A C54A O1A 1(4) . .
O1A Li1 O2 C55 72.7(15) . .
O4 Li1 O2 C55 -47.9(15) . .
O3B Li1 O2 C55 -150.6(15) . .
O3A Li1 O2 C55 -178.4(12) . .
C59B Li1 O2 C55 -172.4(17) . .
O1A Li1 O2 C58 -93.9(11) . .
O4 Li1 O2 C58 145.5(9) . .
O3B Li1 O2 C58 42.8(16) . .
O3A Li1 O2 C58 15.0(13) . .
C59B Li1 O2 C58 21.0(17) . .
C58 O2 C55 C56 -24.1(14) . .
Li1 O2 C55 C56 167.8(9) . .
O2 C55 C56 C57 35.5(14) . .
C55 C56 C57 C58 -33.4(14) . .
C55 O2 C58 C57 2.5(13) . .
Li1 O2 C58 C57 171.7(9) . .
C56 C57 C58 O2 21.3(14) . .
O1A Li1 O3A C59A 29.6(15) . .
O2 Li1 O3A C59A -84.9(14) . .
O4 Li1 O3A C59A 150.7(12) . .
O3B Li1 O3A C59A 174(3) . .
C59B Li1 O3A C59A -129(10) . .
O1A Li1 O3A C62A -172(2) . .
O2 Li1 O3A C62A 74(2) . .
O4 Li1 O3A C62A -51(2) . .
O3B Li1 O3A C62A -28(2) . .
C59B Li1 O3A C62A 30(9) . .
C62A O3A C59A C60A 17(2) . .
Li1 O3A C59A C60A 179.4(12) . .
O3A C59A C60A C61A -30.1(19) . .
C59A C60A C61A C62A 33(2) . .
C60A C61A C62A O3A -23(3) . .
C59A O3A C62A C61A 4(3) . .
Li1 O3A C62A C61A -158.0(17) . .
O1A Li1 O3B C59B 61(4) . .
O2 Li1 O3B C59B -69(4) . .
O4 Li1 O3B C59B 179(4) . .
O3A Li1 O3B C59B 19(3) . .
O1A Li1 O3B C62B -98(2) . .
O2 Li1 O3B C62B 131(2) . .
O4 Li1 O3B C62B 19(2) . .
O3A Li1 O3B C62B -141(3) . .
C59B Li1 O3B C62B -159(5) . .
C62B O3B C59B C60B -15(7) . .
Li1 O3B C59B C60B -171(3) . .
C62B O3B C59B Li1 155(6) . .
O1A Li1 C59B O3B -128(4) . .
O2 Li1 C59B O3B 117(4) . .
O4 Li1 C59B O3B -2(4) . .
O3A Li1 C59B O3B -106(10) . .
O1A Li1 C59B C60B -114(6) . .
O2 Li1 C59B C60B 131(6) . .
O4 Li1 C59B C60B 13(7) . .
O3B Li1 C59B C60B 14(4) . .
O3A Li1 C59B C60B -91(11) . .
O3B C59B C60B C61B -8(6) . .
Li1 C59B C60B C61B -16(8) . .
C59B C60B C61B C62B 38(8) . .
C60B C61B C62B O3B -38(7) . .
C59B O3B C62B C61B 30(6) . .
Li1 O3B C62B C61B -173(4) . .
O1A Li1 O4 C66 -154.1(17) . .
O2 Li1 O4 C66 -34(2) . .
O3B Li1 O4 C66 80(2) . .
O3A Li1 O4 C66 90(2) . .
C59B Li1 O4 C66 80(2) . .
O1A Li1 O4 C63 38(3) . .
O2 Li1 O4 C63 158(3) . .
O3B Li1 O4 C63 -88(3) . .
O3A Li1 O4 C63 -78(3) . .
C59B Li1 O4 C63 -88(3) . .
C66 O4 C63 C64 69(3) . .
Li1 O4 C63 C64 -120.2(15) . .
C65 C64 C63 O4 -47(2) . .
C63 O4 C66 C65 -60(3) . .
Li1 O4 C66 C65 130.3(14) . .
C63 C64 C65 C66 18(2) . .
O4 C66 C65 C64 20(2) . .
